data_4311358
loop_
_publ_author_name
'Yun-Qi Tian'
'Zhen-Xia Chen'
'Lin-Hong Weng'
'Hui-Bin Guo'
'Song Gao'
'Dong Yuan Zhao'

_publ_contact_author_address
;
    Department of Chemistry 
    Liaoning University
    Shenyang 110036
    P.R.China
;
_publ_contact_author_email ytian588@sina.com.cn
_publ_contact_author_fax 86(024)3314502
_publ_contact_author_phone 86(024)3593522
_publ_section_title
;
 Two Polymorphs of Cobalt(II) Imidazolate Polymers Synthesized
 Solvothermally by Using One Organic Template N,N-Dimethylacetamide
;
_journal_name_full 'Inorganic Chemistry'
_journal_page_first 4631
_journal_page_last 4635
_journal_paper_doi 10.1021/ic049713z
_journal_volume 43
_journal_year 2004
_chemical_formula_sum 'C18 H23 Co2 N8 O'
_chemical_formula_weight 485.30
_chemical_name_common 'cobalt(II) imidazolate'
_chemical_name_systematic
; 
 ? 
;
_space_group_IT_number 61
_symmetry_cell_setting orthorhombic
_symmetry_space_group_name_Hall '-P 2ac 2ab'
_symmetry_space_group_name_H-M 'P b c a'
_atom_sites_solution_hydrogens geom
_atom_sites_solution_primary direct
_atom_sites_solution_secondary difmap
_audit_creation_method SHELXL-97
_cell_angle_alpha 90.00
_cell_angle_beta 90.00
_cell_angle_gamma 90.00
_cell_formula_units_Z 8
_cell_length_a 15.9712(18)
_cell_length_b 15.9253(19)
_cell_length_c 18.475(2)
_cell_measurement_temperature 298(2)
_cell_volume 4699.0(9)
_computing_cell_refinement 'Bruker SAINT'
_computing_data_collection 'Bruker SMART'
_computing_data_reduction 'Bruker SAINT'
_computing_molecular_graphics 'Bruker SHELXTL'
_computing_publication_material 'Bruker SHELXTL'
_computing_structure_refinement 'SHELXL-97 (Sheldrick, 1997)'
_computing_structure_solution 'SHELXS-97 (Sheldrick, 1990)'
_diffrn_ambient_temperature 298(2)
_diffrn_measured_fraction_theta_full 0.998
_diffrn_measured_fraction_theta_max 0.998
_diffrn_measurement_device_type 'Bruker SMART CCD area detector'
_diffrn_measurement_method 'phi and omega scans'
_diffrn_radiation_monochromator graphite
_diffrn_radiation_source 'fine-focus sealed tube'
_diffrn_radiation_type MoK\a
_diffrn_radiation_wavelength 0.71073
_diffrn_reflns_av_R_equivalents 0.0664
_diffrn_reflns_av_sigmaI/netI 0.0682
_diffrn_reflns_limit_h_max 20
_diffrn_reflns_limit_h_min -11
_diffrn_reflns_limit_k_max 18
_diffrn_reflns_limit_k_min -20
_diffrn_reflns_limit_l_max 23
_diffrn_reflns_limit_l_min -23
_diffrn_reflns_number 22449
_diffrn_reflns_theta_full 27.01
_diffrn_reflns_theta_max 27.01
_diffrn_reflns_theta_min 2.12
_diffrn_standards_decay_% 0
_diffrn_standards_interval_time '10 Sec'
_exptl_absorpt_coefficient_mu 1.435
_exptl_absorpt_correction_T_max 0.58
_exptl_absorpt_correction_T_min 0.83
_exptl_absorpt_correction_type 'empirical used sadabs'
_exptl_crystal_colour Violet
_exptl_crystal_density_diffrn 1.372
_exptl_crystal_density_meas ?
_exptl_crystal_density_method .
_exptl_crystal_description Block
_exptl_crystal_F_000 1992
_exptl_crystal_size_max 0.2
_exptl_crystal_size_mid 0.1
_exptl_crystal_size_min 0.1
_refine_diff_density_max 0.453
_refine_diff_density_min -0.259
_refine_diff_density_rms 0.053
_refine_ls_extinction_coef 0.00011(3)
_refine_ls_extinction_expression Fc^*^=kFc[1+0.001xFc^2^\l^3^/sin(2\q)]^-1/4^
_refine_ls_extinction_method SHELXL
_refine_ls_goodness_of_fit_ref 1.020
_refine_ls_hydrogen_treatment mixed
_refine_ls_matrix_type full
_refine_ls_number_parameters 274
_refine_ls_number_reflns 5137
_refine_ls_number_restraints 0
_refine_ls_restrained_S_all 1.020
_refine_ls_R_factor_all 0.0981
_refine_ls_R_factor_gt 0.0477
_refine_ls_shift/su_max 0.001
_refine_ls_shift/su_mean 0.000
_refine_ls_structure_factor_coef Fsqd
_refine_ls_weighting_details 'calc w=1/[\s^2^(Fo^2^)+(0.0088P)^2^+0.0000P] where P=(Fo^2^+2Fc^2^)/3'
_refine_ls_weighting_scheme calc
_refine_ls_wR_factor_gt 0.0612
_refine_ls_wR_factor_ref 0.0697
_reflns_number_gt 2844
_reflns_number_total 5137
_reflns_threshold_expression >2sigma(I)
_cod_data_source_file ic049713zsi20040511_035759_3.cif
_cod_data_source_block 7'
_cod_depositor_comments
;
The following automatic conversions were performed:
'_symmetry_cell_setting' value 'Orthorhombic' changed to 'orthorhombic'
according to '/home/saulius/struct/CIF-dictionaries/cif_core.dic'
dictionary named 'cif_core.dic' version 2.4.1 from 2010-06-29.

Automatic conversion script
Id: cif_fix_enum 1527 2010-12-29 10:47:43Z saulius 
;
_cod_original_cell_volume 4699.0(10)
_cod_database_code 4311358

loop_
_symmetry_equiv_pos_as_xyz
'x, y, z'
'-x+1/2, -y, z+1/2'
'-x, y+1/2, -z+1/2'
'x+1/2, -y+1/2, -z'
'-x, -y, -z'
'x-1/2, y, -z-1/2'
'x, -y-1/2, z-1/2'
'-x-1/2, y-1/2, z'

loop_
_atom_site_label
_atom_site_type_symbol
_atom_site_fract_x
_atom_site_fract_y
_atom_site_fract_z
_atom_site_U_iso_or_equiv
_atom_site_adp_type
_atom_site_occupancy
_atom_site_symmetry_multiplicity
_atom_site_calc_flag
_atom_site_refinement_flags
_atom_site_disorder_assembly
_atom_site_disorder_group
Co1 Co 0.31204(3) 0.13638(3) 0.60097(3) 0.05639(16) Uani 1 1 d . . .
Co2 Co 0.00494(3) 0.32136(3) 0.67494(2) 0.05658(16) Uani 1 1 d . . .
N1 N 0.19033(18) 0.1554(2) 0.61271(16) 0.0622(9) Uani 1 1 d . . .
N2 N 0.07288(19) 0.2263(2) 0.63939(15) 0.0613(9) Uani 1 1 d . . .
N3 N 0.34211(17) 0.13421(19) 0.49753(15) 0.0580(8) Uani 1 1 d . . .
N4 N 0.41525(17) 0.14983(19) 0.39460(16) 0.0583(8) Uani 1 1 d . . .
N5 N 0.34304(18) 0.03086(19) 0.65110(16) 0.0603(9) Uani 1 1 d . . .
N6 N 0.41635(17) -0.08254(19) 0.68436(16) 0.0592(8) Uani 1 1 d . . .
N7 N -0.05027(17) 0.2973(2) 0.76825(15) 0.0578(8) Uani 1 1 d . . .
N8 N -0.12559(16) 0.2295(2) 0.85239(16) 0.0593(9) Uani 1 1 d . . .
C1 C 0.1225(3) 0.1054(3) 0.6002(3) 0.1045(17) Uani 1 1 d . . .
H1B H 0.1241 0.0503 0.5836 0.125 Uiso 1 1 calc R . .
C2 C 0.0524(2) 0.1496(3) 0.6161(3) 0.1030(17) Uani 1 1 d . . .
H2B H -0.0020 0.1295 0.6114 0.124 Uiso 1 1 calc R . .
C3 C 0.1561(2) 0.2257(3) 0.63569(17) 0.0581(10) Uani 1 1 d . . .
H3A H 0.1881 0.2722 0.6486 0.070 Uiso 1 1 calc R . .
C4 C 0.2959(2) 0.1062(3) 0.4410(2) 0.0785(13) Uani 1 1 d . . .
H4A H 0.2420 0.0844 0.4444 0.094 Uiso 1 1 calc R . .
C5 C 0.3398(2) 0.1145(3) 0.3788(2) 0.0813(14) Uani 1 1 d . . .
H5A H 0.3216 0.0987 0.3330 0.098 Uiso 1 1 calc R . .
C6 C 0.4118(2) 0.1602(2) 0.4653(2) 0.0632(11) Uani 1 1 d . . .
H6A H 0.4555 0.1844 0.4911 0.076 Uiso 1 1 calc R . .
C7 C 0.3053(3) -0.0069(3) 0.7079(2) 0.0940(15) Uani 1 1 d . . .
H7A H 0.2559 0.0113 0.7295 0.113 Uiso 1 1 calc R . .
C8 C 0.3492(3) -0.0741(3) 0.7285(2) 0.0956(16) Uani 1 1 d . . .
H8A H 0.3358 -0.1094 0.7670 0.115 Uiso 1 1 calc R . .
C9 C 0.4086(2) -0.0186(3) 0.63989(19) 0.0590(10) Uani 1 1 d . . .
H9A H 0.4468 -0.0087 0.6028 0.071 Uiso 1 1 calc R . .
C10 C -0.0689(3) 0.3505(3) 0.8225(2) 0.0903(14) Uani 1 1 d . . .
H10A H -0.0532 0.4066 0.8246 0.108 Uiso 1 1 calc R . .
C11 C -0.1139(3) 0.3099(3) 0.8733(2) 0.0884(15) Uani 1 1 d . . .
H11A H -0.1337 0.3335 0.9160 0.106 Uiso 1 1 calc R . .
C12 C -0.0861(2) 0.2262(3) 0.78919(19) 0.0570(10) Uani 1 1 d . . .
H12A H -0.0838 0.1774 0.7615 0.068 Uiso 1 1 calc R . .
C13 C 0.2807(5) 0.8653(5) 0.4640(4) 0.155(3) Uani 1 1 d . . .
H13 H 0.2684 0.8078 0.4797 0.186 Uiso 1 1 calc R A 1
C14 C 0.3673(4) 0.8648(5) 0.4598(3) 0.217(4) Uani 1 1 d . C .
H14A H 0.3891 0.8425 0.5049 0.261 Uiso 1 1 calc R . .
H14B H 0.3864 0.9225 0.4559 0.261 Uiso 1 1 calc R . .
C15 C 0.4023(4) 0.8189(5) 0.4027(4) 0.236(4) Uani 1 1 d . . .
H15A H 0.4007 0.7598 0.4154 0.283 Uiso 1 1 calc R C .
H15B H 0.4607 0.8347 0.3982 0.283 Uiso 1 1 calc R . .
C16 C 0.3634(4) 0.8288(6) 0.3332(4) 0.281(6) Uani 1 1 d . C .
H16A H 0.3795 0.8828 0.3135 0.337 Uiso 1 1 calc R . .
H16B H 0.3848 0.7858 0.3010 0.337 Uiso 1 1 calc R . .
C17 C 0.2785(5) 0.8239(4) 0.3340(3) 0.160(3) Uani 1 1 d . . .
H17A H 0.2628 0.7652 0.3374 0.192 Uiso 1 1 calc R C .
H17B H 0.2577 0.8448 0.2881 0.192 Uiso 1 1 calc R . .
C18 C 0.2351(4) 0.8702(5) 0.3930(5) 0.159(3) Uani 1 1 d . C .
H18 H 0.2415 0.9292 0.3789 0.190 Uiso 1 1 calc R B 2
O1 O 0.2385(8) 0.9104(8) 0.5110(8) 0.198(7) Uani 0.432(9) 1 d P C 1
H1A H 0.2508 0.9601 0.5062 0.297 Uiso 0.432(9) 1 calc PR C 1
O2 O 0.1629(7) 0.8630(8) 0.4014(7) 0.353(9) Uani 0.568(9) 1 d P C 2
H2A H 0.1391 0.8654 0.3621 0.529 Uiso 0.568(9) 1 calc PR C 2

loop_
_atom_site_aniso_label
_atom_site_aniso_U_11
_atom_site_aniso_U_22
_atom_site_aniso_U_33
_atom_site_aniso_U_23
_atom_site_aniso_U_13
_atom_site_aniso_U_12
Co1 0.0480(3) 0.0600(4) 0.0611(3) -0.0038(3) 0.0003(3) 0.0038(3)
Co2 0.0471(3) 0.0631(4) 0.0595(3) 0.0045(3) 0.0044(3) 0.0003(3)
N1 0.050(2) 0.058(2) 0.078(2) -0.0078(18) 0.0015(17) 0.0028(18)
N2 0.047(2) 0.064(3) 0.074(2) -0.0045(18) 0.0052(16) -0.0041(17)
N3 0.0442(19) 0.067(2) 0.062(2) -0.0075(17) -0.0012(16) -0.0057(16)
N4 0.051(2) 0.069(2) 0.055(2) -0.0030(17) -0.0065(16) -0.0062(16)
N5 0.050(2) 0.061(2) 0.070(2) -0.0011(18) 0.0090(16) 0.0070(17)
N6 0.056(2) 0.061(2) 0.060(2) 0.0059(18) 0.0051(17) 0.0027(16)
N7 0.057(2) 0.059(3) 0.057(2) 0.0000(18) 0.0039(15) -0.0027(17)
N8 0.053(2) 0.065(3) 0.060(2) -0.0025(18) 0.0088(16) -0.0001(17)
C1 0.056(3) 0.074(4) 0.184(5) -0.051(3) 0.015(3) -0.010(3)
C2 0.043(3) 0.094(4) 0.172(5) -0.042(4) 0.008(3) -0.012(3)
C3 0.049(3) 0.060(3) 0.065(3) -0.001(2) -0.0014(19) -0.004(2)
C4 0.058(3) 0.100(4) 0.078(3) -0.016(3) 0.006(2) -0.031(2)
C5 0.076(3) 0.108(4) 0.060(3) -0.012(2) -0.003(2) -0.032(3)
C6 0.043(2) 0.080(3) 0.066(3) -0.004(2) -0.011(2) -0.006(2)
C7 0.087(3) 0.084(4) 0.110(4) 0.015(3) 0.050(3) 0.021(3)
C8 0.108(4) 0.085(4) 0.094(4) 0.034(3) 0.052(3) 0.029(3)
C9 0.050(2) 0.069(3) 0.058(3) 0.003(2) 0.0079(19) -0.001(2)
C10 0.112(4) 0.064(3) 0.095(4) -0.013(3) 0.036(3) -0.018(3)
C11 0.109(4) 0.077(4) 0.079(3) -0.020(3) 0.045(3) -0.015(3)
C12 0.060(3) 0.059(3) 0.052(3) -0.006(2) 0.0000(19) 0.001(2)
C13 0.144(7) 0.221(8) 0.099(5) 0.000(5) 0.036(6) 0.020(6)
C14 0.118(6) 0.434(13) 0.100(5) -0.055(6) -0.018(4) 0.094(7)
C15 0.163(7) 0.426(13) 0.118(6) -0.104(7) -0.040(5) 0.118(7)
C16 0.107(6) 0.602(18) 0.133(6) -0.145(8) -0.037(5) 0.102(8)
C17 0.154(6) 0.199(8) 0.126(6) -0.035(5) -0.032(5) 0.026(6)
C18 0.047(4) 0.214(8) 0.214(10) -0.015(7) -0.003(5) 0.001(4)
O1 0.217(12) 0.182(13) 0.196(12) -0.010(10) 0.109(9) -0.041(10)
O2 0.138(11) 0.47(2) 0.448(19) 0.047(14) -0.030(11) -0.054(11)

loop_
_atom_type_symbol
_atom_type_description
_atom_type_scat_dispersion_real
_atom_type_scat_dispersion_imag
_atom_type_scat_source
C C 0.0033 0.0016 'International Tables Vol C Tables 4.2.6.8 and 6.1.1.4'
H H 0.0000 0.0000 'International Tables Vol C Tables 4.2.6.8 and 6.1.1.4'
N N 0.0061 0.0033 'International Tables Vol C Tables 4.2.6.8 and 6.1.1.4'
O O 0.0106 0.0060 'International Tables Vol C Tables 4.2.6.8 and 6.1.1.4'
Co Co 0.3494 0.9721 'International Tables Vol C Tables 4.2.6.8 and 6.1.1.4'

loop_
_geom_angle_atom_site_label_1
_geom_angle_atom_site_label_2
_geom_angle_atom_site_label_3
_geom_angle
_geom_angle_site_symmetry_1
_geom_angle_site_symmetry_3
_geom_angle_publ_flag
N3 Co1 N1 110.38(12) . . ?
N3 Co1 N5 112.17(12) . . ?
N1 Co1 N5 108.89(13) . . ?
N3 Co1 N8 108.18(13) . 6_657 ?
N1 Co1 N8 109.36(12) . 6_657 ?
N5 Co1 N8 107.79(13) . 6_657 ?
N7 Co2 N2 112.80(13) . . ?
N7 Co2 N4 106.78(11) . 4_456 ?
N2 Co2 N4 111.08(13) . 4_456 ?
N7 Co2 N6 110.81(13) . 8_665 ?
N2 Co2 N6 105.76(13) . 8_665 ?
N4 Co2 N6 109.64(12) 4_456 8_665 ?
C3 N1 C1 102.8(3) . . ?
C3 N1 Co1 125.0(3) . . ?
C1 N1 Co1 132.2(3) . . ?
C3 N2 C2 102.8(3) . . ?
C3 N2 Co2 124.8(3) . . ?
C2 N2 Co2 132.3(3) . . ?
C6 N3 C4 102.3(3) . . ?
C6 N3 Co1 129.3(3) . . ?
C4 N3 Co1 128.4(3) . . ?
C6 N4 C5 103.1(3) . . ?
C6 N4 Co2 130.2(3) . 4_556 ?
C5 N4 Co2 126.7(3) . 4_556 ?
C9 N5 C7 102.1(3) . . ?
C9 N5 Co1 128.9(3) . . ?
C7 N5 Co1 128.9(3) . . ?
C9 N6 C8 103.0(3) . . ?
C9 N6 Co2 126.9(3) . 8_655 ?
C8 N6 Co2 129.0(3) . 8_655 ?
C12 N7 C10 103.0(3) . . ?
C12 N7 Co2 127.8(3) . . ?
C10 N7 Co2 128.9(3) . . ?
C12 N8 C11 102.9(3) . . ?
C12 N8 Co1 126.2(3) . 6_557 ?
C11 N8 Co1 130.9(3) . 6_557 ?
C2 C1 N1 108.4(4) . . ?
C2 C1 H1B 125.8 . . ?
N1 C1 H1B 125.8 . . ?
N2 C2 C1 110.0(4) . . ?
N2 C2 H2B 125.0 . . ?
C1 C2 H2B 125.0 . . ?
N1 C3 N2 116.0(3) . . ?
N1 C3 H3A 122.0 . . ?
N2 C3 H3A 122.0 . . ?
C5 C4 N3 109.9(3) . . ?
C5 C4 H4A 125.1 . . ?
N3 C4 H4A 125.1 . . ?
C4 C5 N4 108.5(3) . . ?
C4 C5 H5A 125.7 . . ?
N4 C5 H5A 125.7 . . ?
N4 C6 N3 116.2(3) . . ?
N4 C6 H6A 121.9 . . ?
N3 C6 H6A 121.9 . . ?
C8 C7 N5 110.1(4) . . ?
C8 C7 H7A 124.9 . . ?
N5 C7 H7A 124.9 . . ?
C7 C8 N6 108.9(4) . . ?
C7 C8 H8A 125.6 . . ?
N6 C8 H8A 125.6 . . ?
N6 C9 N5 115.9(3) . . ?
N6 C9 H9A 122.1 . . ?
N5 C9 H9A 122.1 . . ?
N7 C10 C11 109.6(4) . . ?
N7 C10 H10A 125.2 . . ?
C11 C10 H10A 125.2 . . ?
C10 C11 N8 109.3(4) . . ?
C10 C11 H11A 125.4 . . ?
N8 C11 H11A 125.4 . . ?
N7 C12 N8 115.3(4) . . ?
N7 C12 H12A 122.4 . . ?
N8 C12 H12A 122.4 . . ?
O1 C13 C14 123.5(10) . . ?
O1 C13 C18 107.5(10) . . ?
C14 C13 C18 115.9(6) . . ?
O1 C13 H13 102.2 . . ?
C14 C13 H13 102.2 . . ?
C18 C13 H13 102.2 . . ?
C13 C14 C15 116.3(7) . . ?
C13 C14 H14A 108.2 . . ?
C15 C14 H14A 108.2 . . ?
C13 C14 H14B 108.2 . . ?
C15 C14 H14B 108.2 . . ?
H14A C14 H14B 107.4 . . ?
C14 C15 C16 116.4(6) . . ?
C14 C15 H15A 108.2 . . ?
C16 C15 H15A 108.2 . . ?
C14 C15 H15B 108.2 . . ?
C16 C15 H15B 108.2 . . ?
H15A C15 H15B 107.3 . . ?
C17 C16 C15 114.6(7) . . ?
C17 C16 H16A 108.6 . . ?
C15 C16 H16A 108.6 . . ?
C17 C16 H16B 108.6 . . ?
C15 C16 H16B 108.6 . . ?
H16A C16 H16B 107.6 . . ?
C16 C17 C18 116.4(6) . . ?
C16 C17 H17A 108.2 . . ?
C18 C17 H17A 108.2 . . ?
C16 C17 H17B 108.2 . . ?
C18 C17 H17B 108.2 . . ?
H17A C17 H17B 107.3 . . ?
O2 C18 C17 120.6(11) . . ?
O2 C18 C13 110.9(11) . . ?
C17 C18 C13 112.8(6) . . ?
O2 C18 H18 103.4 . . ?
C17 C18 H18 103.4 . . ?
C13 C18 H18 103.4 . . ?
C13 O1 H1A 109.5 . . ?
C18 O2 H2A 109.5 . . ?

loop_
_geom_bond_atom_site_label_1
_geom_bond_atom_site_label_2
_geom_bond_distance
_geom_bond_site_symmetry_2
_geom_bond_publ_flag
Co1 N3 1.971(3) . ?
Co1 N1 1.979(3) . ?
Co1 N5 1.982(3) . ?
Co1 N8 1.983(3) 6_657 ?
Co2 N7 1.974(3) . ?
Co2 N2 1.975(3) . ?
Co2 N4 1.978(3) 4_456 ?
Co2 N6 1.988(3) 8_665 ?
N1 C3 1.317(4) . ?
N1 C1 1.364(4) . ?
N2 C3 1.330(4) . ?
N2 C2 1.336(5) . ?
N3 C6 1.328(4) . ?
N3 C4 1.355(4) . ?
N4 C6 1.317(4) . ?
N4 C5 1.361(4) . ?
N4 Co2 1.978(3) 4_556 ?
N5 C9 1.327(4) . ?
N5 C7 1.352(4) . ?
N6 C9 1.314(4) . ?
N6 C8 1.355(4) . ?
N6 Co2 1.988(3) 8_655 ?
N7 C12 1.327(4) . ?
N7 C10 1.345(4) . ?
N8 C12 1.328(4) . ?
N8 C11 1.351(4) . ?
N8 Co1 1.983(3) 6_557 ?
C1 C2 1.355(5) . ?
C1 H1B 0.9300 . ?
C2 H2B 0.9300 . ?
C3 H3A 0.9300 . ?
C4 C5 1.352(4) . ?
C4 H4A 0.9300 . ?
C5 H5A 0.9300 . ?
C6 H6A 0.9300 . ?
C7 C8 1.335(5) . ?
C7 H7A 0.9300 . ?
C8 H8A 0.9300 . ?
C9 H9A 0.9300 . ?
C10 C11 1.346(5) . ?
C10 H10A 0.9300 . ?
C11 H11A 0.9300 . ?
C12 H12A 0.9300 . ?
C13 O1 1.314(10) . ?
C13 C14 1.385(7) . ?
C13 C18 1.502(8) . ?
C13 H13 0.9800 . ?
C14 C15 1.401(6) . ?
C14 H14A 0.9700 . ?
C14 H14B 0.9700 . ?
C15 C16 1.434(7) . ?
C15 H15A 0.9700 . ?
C15 H15B 0.9700 . ?
C16 C17 1.359(6) . ?
C16 H16A 0.9700 . ?
C16 H16B 0.9700 . ?
C17 C18 1.486(7) . ?
C17 H17A 0.9700 . ?
C17 H17B 0.9700 . ?
C18 O2 1.170(9) . ?
C18 H18 0.9800 . ?
O1 H1A 0.8200 . ?
O2 H2A 0.8200 . ?
